data_2001196
loop_
_publ_author_name
'Bacchi, A.'
'Ferranti, F.'
'Pelizzi, G.'

_publ_section_title
;
 Structure of two encapsulated cobalt(III) complexes containing
 <i>cyclo</i>-triphosphate
;
_journal_issue 11
_journal_name_full 'Acta Crystallographica Section C'
_journal_page_first 1885
_journal_page_last 1892
_journal_paper_doi 10.1107/S0108270193004263
_journal_volume 49
_journal_year 1993
_chemical_formula_structural 'Co (C12 H30 N8) (P3 O9) 3.5(H2 O)'
_chemical_formula_sum 'C12 H37 Co N8 O12.5 P3'
_chemical_formula_weight 645.32
_chemical_name_common
;
Cobalt(III)sepulchrate cyclo-triphosphate-water(2/7)
;
_chemical_name_systematic
;(1,3,6,8,10,13,16,19-octaazabicyclo[6.6.6]eicosane)cobalt(III)cyclo-triphosphate
-water
 (2/7)
;
_symmetry_cell_setting monoclinic
_symmetry_space_group_name_H-M 'P 1 21/c 1'
_cell_angle_alpha 90.00
_cell_angle_beta 112.75(2)
_cell_angle_gamma 90.00
_cell_formula_units_Z 4
_cell_length_a 15.887(3)
_cell_length_b 9.858(2)
_cell_length_c 17.568(3)
_cell_measurement_reflns_used 30
_cell_measurement_temperature 293
_cell_measurement_theta_max 17
_cell_measurement_theta_min 9
_cell_volume 2537.3(9)
_computing_molecular_graphics
;
ORTEP (Johnson, 1965) and PLUTO (Motherwell and Clegg, 1976)
;
_computing_publication_material
;
PARST (Nardelli, 1983) and ABRAHAMS (Gilli, 1977)
;
_computing_structure_refinement
;
SHELX76 (Sheldrick, 1976) and ABSORB (Ugozzoli, 1987,
according to Walker and Stuart, 1983)
;
_computing_structure_solution ' SHELX86 (Sheldrick, 1986)'
_diffrn_ambient_temperature 293
_diffrn_measurement_device 'Siemens AED diffractometer'
_diffrn_measurement_method '\w/2\q scan '
_diffrn_radiation_monochromator graphite
_diffrn_radiation_source 'X-ray tube'
_diffrn_radiation_type MoK\a
_diffrn_radiation_wavelength 0.71070
_diffrn_reflns_av_R_equivalents 0.0294
_diffrn_reflns_limit_h_max 17
_diffrn_reflns_limit_h_min -17
_diffrn_reflns_limit_k_max 10
_diffrn_reflns_limit_k_min 0
_diffrn_reflns_limit_l_max 19
_diffrn_reflns_limit_l_min 0
_diffrn_reflns_number 3930
_diffrn_reflns_reduction_process
;
correction for Lorentz and polarization effects
;
_diffrn_reflns_theta_max 23
_diffrn_reflns_theta_min 3
_diffrn_standards_decay_% 0
_diffrn_standards_interval_count 50
_diffrn_standards_number 1
_exptl_absorpt_coefficient_mu 0.9313
_exptl_absorpt_correction_type none
_exptl_crystal_colour yellow
_exptl_crystal_density_diffrn 1.6893
_exptl_crystal_description
;
irregular prisms
;
_exptl_crystal_F_000 1348.0
_exptl_crystal_size_max 0.60
_exptl_crystal_size_mid 0.26
_exptl_crystal_size_min 0.23
_refine_diff_density_max 0.56
_refine_diff_density_min -0.44
_refine_ls_extinction_method none
_refine_ls_goodness_of_fit_obs 3.208
_refine_ls_hydrogen_treatment 'refall except for H1N, H6N and H2O1'
_refine_ls_matrix_type full
_refine_ls_number_constraints 0
_refine_ls_number_parameters 458
_refine_ls_number_reflns 1768
_refine_ls_number_restraints 0
_refine_ls_R_factor_obs 0.0581
_refine_ls_shift/esd_max 0.053
_refine_ls_structure_factor_coef F
_refine_ls_weighting_scheme unit
_refine_ls_wR_factor_obs 0.0644
_reflns_number_observed 1847
_reflns_number_total 3561
_reflns_observed_criterion I>1.5\s(I)
_cod_data_source_file al1051.cif
_cod_data_source_block CompoundI
_cod_depositor_comments
;
The following automatic conversions were performed:
'_symmetry_cell_setting' value ' monoclinic ' changed to 'monoclinic'
according to '/home/saulius/struct/CIF-dictionaries/cif_core.dic'
dictionary named 'cif_core.dic' version 2.4.1 from
2010-06-29.

'_refine_ls_structure_factor_coef' value ' F ' changed to 'F'
according to '/home/saulius/struct/CIF-dictionaries/cif_core.dic'
dictionary named 'cif_core.dic' version 2.4.1 from 2010-06-29.

Automatic conversion script
Id: cif_fix_enum 1527 2010-12-29 10:47:43Z saulius 

The following automatic conversions were performed:

'_symmetry_cell_setting' value ' monoclinic ' changed to 'monoclinic'
according to /home/saulius/struct/CIF-dictionaries/cif_core.dic
dictionary named 'cif_core.dic' version 2.4.1 from
2010-06-29.

'_refine_ls_structure_factor_coef' value ' F ' changed
to 'F' according to
/home/saulius/struct/CIF-dictionaries/cif_core.dic dictionary named
'cif_core.dic' version 2.4.1 from 2010-06-29.

Automatic conversion script
Id: cif_fix_values 1715 2011-07-08 13:25:40Z adriana 
;
_cod_original_sg_symbol_H-M ' P21/c    '
_cod_database_code 2001196

loop_
_atom_site_aniso_label
_atom_site_aniso_U_11
_atom_site_aniso_U_22
_atom_site_aniso_U_33
_atom_site_aniso_U_12
_atom_site_aniso_U_13
_atom_site_aniso_U_23
Co 0.0319(9) 0.0313(9) 0.0291(8) 0.0005(8) 0.0125(7) 0.0016(8)
P1 0.0407(19) 0.0317(19) 0.0416(19) -0.0009(18) 0.0211(15) 0.0035(17)
P2 0.0376(19) 0.0324(18) 0.0413(19) -0.0022(18) 0.0078(15) -0.0002(17)
P3 0.037(2) 0.044(2) 0.044(2) 0.0043(18) 0.0191(17) 0.0072(17)
O1 0.070(7) 0.038(5) 0.060(6) 0.007(5) 0.038(5) -0.008(5)
O2 0.074(7) 0.046(6) 0.044(5) -0.011(5) 0.030(5) -0.005(5)
O3 0.041(5) 0.045(6) 0.083(7) -0.014(5) 0.011(5) -0.002(5)
O4 0.039(5) 0.031(5) 0.036(5) -0.003(4) 0.011(4) 0.003(4)
O5 0.046(6) 0.058(6) 0.053(6) -0.021(5) 0.009(5) -0.014(5)
O6 0.077(7) 0.048(6) 0.044(5) 0.010(5) 0.020(5) -0.019(5)
O7 0.043(6) 0.036(6) 0.150(11) -0.023(6) 0.015(6) 0.010(5)
O8 0.116(10) 0.145(12) 0.084(8) 0.045(8) 0.074(8) 0.055(9)
O9 0.039(5) 0.084(7) 0.058(6) 0.015(6) 0.012(4) 0.021(6)
O10 0.086(7) 0.058(6) 0.058(6) 0.005(6) 0.041(6) 0.007(6)
N1 0.053(6) 0.028(5) 0.033(6) 0.003(5) 0.026(5) 0.004(5)
N2 0.059(7) 0.029(6) 0.029(6) -0.003(5) 0.012(5) 0.001(5)
N3 0.041(6) 0.043(7) 0.028(5) -0.004(5) 0.015(5) 0.004(5)
N4 0.035(6) 0.030(6) 0.044(6) -0.000(5) 0.019(5) -0.004(4)
N5 0.031(6) 0.066(8) 0.040(6) 0.013(6) 0.015(5) 0.016(6)
N6 0.044(6) 0.050(7) 0.026(6) 0.017(5) 0.009(5) -0.004(5)
N7 0.040(7) 0.057(7) 0.039(7) -0.002(6) 0.013(5) -0.007(6)
N8 0.060(9) 0.078(10) 0.050(8) 0.015(8) 0.019(7) -0.008(7)
C1 0.027(7) 0.085(11) 0.036(7) 0.005(9) 0.006(6) -0.009(8)
C2 0.044(8) 0.056(9) 0.038(7) -0.004(8) -0.001(6) -0.014(8)
C3 0.036(8) 0.056(9) 0.033(8) -0.007(7) -0.002(6) 0.001(7)
C4 0.059(9) 0.044(8) 0.037(8) 0.000(7) 0.012(7) 0.007(7)
C5 0.094(13) 0.052(9) 0.046(9) -0.001(7) 0.030(9) 0.015(9)
C6 0.046(8) 0.051(9) 0.058(9) 0.003(7) 0.023(7) -0.003(7)
C7 0.041(8) 0.043(8) 0.039(8) 0.008(7) 0.001(6) 0.010(7)
C8 0.059(9) 0.053(9) 0.049(9) -0.000(7) 0.027(7) 0.004(8)
C9 0.067(10) 0.081(12) 0.047(8) 0.014(9) 0.027(8) 0.043(10)
C10 0.059(10) 0.088(12) 0.049(9) 0.025(9) 0.023(8) -0.008(9)
C11 0.030(7) 0.067(10) 0.051(9) 0.016(8) -0.003(7) -0.012(7)
C12 0.039(8) 0.129(16) 0.072(11) 0.027(12) 0.030(8) -0.002(11)
O11 0.087(8) 0.049(6) 0.060(7) -0.002(5) 0.020(6) 0.004(6)
O12 0.089(9) 0.107(10) 0.095(9) 0.031(8) 0.014(7) -0.004(8)
O13 0.042(11) 0.062(13) 0.098(15) -0.017(11) 0.055(11) -0.008(9)

loop_
_atom_site_label
_atom_site_fract_x
_atom_site_fract_y
_atom_site_fract_z
_atom_site_U_iso_or_equiv
_atom_site_thermal_displace_type
_atom_site_calc_flag
_atom_site_calc_attached_atom
_atom_site_type_symbol
Co 0.24706(11) 0.11638(17) 0.22872(9) 0.0305(6) aniso . . Co
P1 0.2585(2) -0.3956(3) 0.4653(2) 0.0364(14) aniso . . P
P2 0.3202(2) -0.1204(4) 0.5067(2) 0.0394(13) aniso . . P
P3 0.1304(2) -0.1892(4) 0.4670(2) 0.0406(13) aniso . . P
O1 0.2561(6) -0.5064(9) 0.5207(5) 0.052(4) aniso . . O
O2 0.2798(6) -0.4240(9) 0.3927(5) 0.053(4) aniso . . O
O3 0.1637(6) -0.3167(9) 0.4298(6) 0.060(4) aniso . . O
O4 0.3259(5) -0.2809(8) 0.5224(5) 0.036(3) aniso . . O
O5 0.3765(6) -0.0516(9) 0.5824(5) 0.055(4) aniso . . O
O6 0.3372(6) -0.0912(9) 0.4302(5) 0.057(5) aniso . . O
O7 0.2157(6) -0.0908(10) 0.4845(7) 0.084(5) aniso . . O
O8 0.1204(8) -0.2305(14) 0.5412(7) 0.104(7) aniso . . O
O9 0.0540(6) -0.1282(10) 0.4016(5) 0.062(4) aniso . . O
O10 -0.0250(6) 0.1190(10) 0.3777(5) 0.063(4) aniso . . O
N1 0.1533(7) 0.1878(9) 0.2653(6) 0.035(4) aniso . . N
N2 0.2252(7) -0.0701(9) 0.2579(6) 0.040(4) aniso . . N
N3 0.1544(6) 0.0916(10) 0.1150(5) 0.037(4) aniso . . N
N4 0.3355(6) 0.1566(9) 0.3416(6) 0.035(4) aniso . . N
N5 0.3453(7) 0.0355(11) 0.2004(6) 0.045(4) aniso . . N
N6 0.2680(7) 0.2971(11) 0.1911(6) 0.042(4) aniso . . N
N7 0.0646(7) -0.0078(12) 0.1895(6) 0.046(4) aniso . . N
N8 0.4293(8) 0.2424(14) 0.2697(7) 0.064(6) aniso . . N
C1 0.0641(8) 0.1108(17) 0.2339(7) 0.051(5) aniso . . C
C2 0.1271(9) -0.1079(15) 0.2366(7) 0.051(6) aniso . . C
C3 0.0677(8) 0.0174(14) 0.1099(7) 0.046(6) aniso . . C
C4 0.1954(9) 0.1996(13) 0.3575(8) 0.049(6) aniso . . C
C5 0.2727(12) -0.1643(15) 0.2226(8) 0.063(8) aniso . . C
C6 0.1347(9) 0.2265(14) 0.0742(8) 0.051(6) aniso . . C
C7 0.2887(9) 0.2462(13) 0.3825(8) 0.045(5) aniso . . C
C8 0.2245(9) 0.2976(14) 0.0985(8) 0.052(6) aniso . . C
C9 0.3627(10) -0.1031(17) 0.2348(8) 0.064(7) aniso . . C
C10 0.3660(10) 0.3407(16) 0.2248(9) 0.065(7) aniso . . C
C11 0.4268(8) 0.2107(15) 0.3494(8) 0.055(6) aniso . . C
C12 0.4303(9) 0.125(2) 0.2234(10) 0.077(8) aniso . . C
O11 0.1642(7) 0.4836(9) 0.2417(6) 0.068(5) aniso . . O
O12 0.5214(8) -0.1638(13) 0.4429(7) 0.104(7) aniso . . O
O13 0.5366(11) 0.4374(19) 0.5872(12) 0.059(9) aniso . . O
H11 0.016(12) 0.166(18) 0.189(10) 0.07(6) iso . C1 H
H12 0.031(10) 0.065(18) 0.281(10) 0.12(6) iso . C1 H
H21 0.101(11) -0.077(18) 0.297(11) 0.13(6) iso . C2 H
H22 0.124(11) -0.199(18) 0.197(11) 0.06(6) iso . C2 H
H31 0.066(8) -0.061(14) 0.071(8) 0.08(4) iso . C3 H
H32 0.013(9) 0.071(13) 0.072(8) 0.08(4) iso . C3 H
H41 0.191(9) 0.129(15) 0.372(8) 0.05(4) iso . C4 H
H42 0.160(8) 0.274(14) 0.378(8) 0.08(4) iso . C4 H
H51 0.279(8) -0.240(14) 0.246(8) 0.08(4) iso . C5 H
H52 0.242(8) -0.180(13) 0.161(8) 0.10(4) iso . C5 H
H61 0.108(8) 0.199(13) 0.015(8) 0.09(4) iso . C6 H
H62 0.097(9) 0.285(13) 0.105(8) 0.11(4) iso . C6 H
H71 0.305(8) 0.327(14) 0.359(7) 0.12(4) iso . C7 H
H72 0.321(9) 0.222(13) 0.451(8) 0.10(4) iso . C7 H
H81 0.256(8) 0.240(13) 0.072(8) 0.07(4) iso . C8 H
H82 0.213(9) 0.381(14) 0.089(8) 0.05(4) iso . C8 H
H91 0.400(9) -0.161(13) 0.208(8) 0.12(4) iso . C9 H
H92 0.399(8) -0.090(13) 0.288(8) 0.12(4) iso . C9 H
H101 0.369(9) 0.411(14) 0.256(8) 0.15(4) iso . C10 H
H102 0.389(8) 0.357(13) 0.181(8) 0.07(4) iso . C10 H
H111 0.474(8) 0.135(13) 0.383(8) 0.05(4) iso . C11 H
H112 0.434(9) 0.285(14) 0.380(8) 0.05(4) iso . C11 H
H121 0.438(8) 0.161(13) 0.166(8) 0.06(4) iso . C12 H
H122 0.471(9) 0.071(14) 0.265(8) 0.04(5) iso . C12 H
H1N 0.14910 0.27300 0.24850 0.0500 iso . N1 H
H2N 0.258(8) -0.053(13) 0.312(8) 0.07(4) iso . N2 H
H3N 0.181(9) 0.046(13) 0.089(8) 0.05(4) iso . N3 H
H4N 0.329(9) 0.091(14) 0.362(8) 0.02(4) iso . N4 H
H5N 0.319(9) 0.029(13) 0.153(8) 0.00(4) iso . N5 H
H6N 0.25030 0.34750 0.22950 0.0500 iso . N6 H
H1O0 -0.003(8) 0.022(15) 0.392(8) 0.06(4) iso . O10 H
H2O0 -0.049(8) 0.102(14) 0.410(8) 0.07(4) iso . O10 H
H1O1 0.212(9) 0.506(15) 0.253(9) 0.09(5) iso . O11 H
H2O1 0.13210 0.45560 0.25310 0.0500 iso . O11 H

loop_
_atom_type_symbol
_atom_type_description
_atom_type_scat_dispersion_imag
_atom_type_scat_source
Co Cobalt 0.973 'IT.4  Tab.2.2A 2.3.1'
P Phosphorus 0.095 'IT.4  Tab.2.2A 2.3.1'
O Oxygen 0.006 'IT.4  Tab.2.2A 2.3.1'
N Nitrogen 0.003 'IT.4  Tab.2.2A 2.3.1'
C Carbon 0.002 'IT.4  Tab.2.2A 2.3.1'
H Hydrogen 0.000 'IT.4  Tab.2.2C      '

loop_
_geom_angle_atom_site_label_1
_geom_angle_atom_site_label_2
_geom_angle_atom_site_label_3
_geom_angle
_geom_angle_publ_flag
N5 Co N6 91.6(5) yes
N4 Co N6 90.5(4) yes
N4 Co N5 90.5(4) yes
N3 Co N6 85.9(4) yes
N3 Co N5 92.7(4) yes
N3 Co N4 175.2(4) yes
N2 Co N6 175.5(4) yes
N2 Co N5 85.7(5) yes
N2 Co N4 93.1(4) yes
N2 Co N3 90.6(4) yes
N1 Co N6 91.9(4) yes
N1 Co N5 175.2(4) yes
N1 Co N4 86.3(4) yes
N1 Co N3 90.7(4) yes
N1 Co N2 90.9(4) yes
O3 P1 O4 101.6(5) no
O2 P1 O4 110.7(5) no
O2 P1 O3 104.7(5) no
O1 P1 O4 106.9(5) no
O1 P1 O3 111.0(6) no
O1 P1 O2 120.4(5) no
O6 P2 O7 106.3(6) no
O5 P2 O7 110.9(6) no
O5 P2 O6 118.1(6) no
O4 P2 O7 102.1(5) no
O4 P2 O6 109.0(5) no
O4 P2 O5 109.2(5) no
O8 P3 O9 119.2(7) no
O7 P3 O9 106.9(6) no
O7 P3 O8 112.5(7) no
O3 P3 O9 108.2(5) no
O3 P3 O8 108.6(7) no
O3 P3 O7 99.6(6) no
P1 O3 P3 129.5(7) yes
P1 O4 P2 127.3(5) yes
P2 O7 P3 131.9(7) yes
H1O0 O10 H2O0 81(2) no
Co N1 H1N 101.5(8) no
Co N1 C4 107.6(8) yes
Co N1 C1 115.0(8) yes
C4 N1 H1N 103.4(9) no
C1 N1 H1N 115.0(10) no
C1 N1 C4 113.0(10) yes
Co N2 H2N 91(8) no
Co N2 C5 107.9(8) yes
Co N2 C2 115.9(7) yes
C5 N2 H2N 112(9) no
C2 N2 H2N 116(9) no
C2 N2 C5 113.0(10) yes
Co N3 H3N 106(9) no
Co N3 C6 108.1(7) yes
Co N3 C3 114.7(7) yes
C6 N3 H3N 106(9) no
C3 N3 H3N 109(9) no
C3 N3 C6 113.0(10) yes
Co N4 H4N 98(9) no
Co N4 C11 116.7(7) yes
Co N4 C7 107.8(7) yes
C11 N4 H4N 123.9(4) no
C7 N4 H4N 95.1(3) no
C7 N4 C11 112.7(9) yes
Co N5 H5N 98.1(6) no
Co N5 C12 114.0(10) yes
Co N5 C9 108.2(9) yes
C12 N5 H5N 113.1(3) no
C9 N5 H5N 108(9) no
C9 N5 C12 115.0(10) yes
Co N6 H6N 95.6(7) no
Co N6 C10 114.3(8) yes
Co N6 C8 107.4(8) yes
C10 N6 H6N 97.0(10) no
C8 N6 H6N 128.0(10) no
C8 N6 C10 114.0(10) yes
C2 N7 C3 114.0(10) yes
C1 N7 C3 114.0(10) yes
C1 N7 C2 114.0(10) yes
C11 N8 C12 113.0(10) yes
C10 N8 C12 114.0(10) yes
C10 N8 C11 114.0(10) yes
N1 C1 N7 114.0(10) no
N7 C1 H12 99(8) no
N7 C1 H11 100(9) no
N1 C1 H12 122(8) no
N1 C1 H11 109.30(10) no
H11 C1 H12 109(4) no
N2 C2 N7 113.0(10) no
N7 C2 H22 110(9) no
N7 C2 H21 87(8) no
N2 C2 H22 98(9) no
N2 C2 H21 111(8) no
H21 C2 H22 137(2) no
N3 C3 N7 113.0(10) no
N7 C3 H32 112(8) no
N7 C3 H31 121(8) no
N3 C3 H32 108(7) no
N3 C3 H31 101(8) no
H31 C3 H32 99.6(4) no
N1 C4 H42 110(7) no
N1 C4 H41 103.9(6) no
N1 C4 C7 109.0(10) no
H41 C4 H42 112(3) no
C7 C4 H42 107(7) no
C7 C4 H41 114.0(10) no
N2 C5 H52 115(8) no
N2 C5 H51 110(9) no
N2 C5 C9 108.0(10) no
H51 C5 H52 108.0(10) no
C9 C5 H52 105(8) no
C9 C5 H51 111(9) no
N3 C6 H62 106(7) no
N3 C6 H61 100(7) no
N3 C6 C8 106.0(10) no
H61 C6 H62 123.5(9) no
C8 C6 H62 105(7) no
C8 C6 H61 114(8) no
N4 C7 C4 108.0(10) no
C4 C7 H72 104(7) no
C4 C7 H71 123(8) no
N4 C7 H72 107(7) no
N4 C7 H71 91(8) no
H71 C7 H72 123(9) no
N6 C8 C6 107.0(10) no
C6 C8 H82 107(9) no
C6 C8 H81 101(8) no
N6 C8 H82 102(9) no
N6 C8 H81 114(8) no
H81 C8 H82 125(2) no
N5 C9 C5 107.0(10) no
C5 C9 H92 113(9) no
C5 C9 H91 113(7) no
N5 C9 H92 104(8) no
N5 C9 H91 111(7) no
H91 C9 H92 108.0(10) no
N6 C10 N8 116.0(10) no
N8 C10 H102 98(8) no
N8 C10 H101 110(9) no
N6 C10 H102 112(8) no
N6 C10 H101 106(9) no
H101 C10 H102 115(2) no
N4 C11 N8 112.0(10) no
N8 C11 H112 111(9) no
N8 C11 H111 114(7) no
N4 C11 H112 104(9) no
N4 C11 H111 105(7) no
H111 C11 H112 110.3(9) no
N5 C12 N8 115.0(10) no
N8 C12 H122 100(9) no
N8 C12 H121 107(7) no
N5 C12 H122 99(9) no
N5 C12 H121 110(7) no
H121 C12 H122 127(2) no
H1O1 O11 H2O1 149(2) no
O10 H1O0 H2O0 42(9) no
O10 H2O0 H1O0 57.4(7) no

loop_
_geom_bond_atom_site_label_1
_geom_bond_atom_site_label_2
_geom_bond_distance
_geom_bond_publ_flag
Co N1 1.970(10) yes
Co N2 1.980(10) yes
Co N3 1.986(8) yes
Co N4 1.977(8) yes
Co N5 1.980(10) yes
Co N6 1.970(10) yes
P1 O1 1.470(10) yes
P1 O2 1.470(10) yes
P1 O3 1.594(9) yes
P1 O4 1.613(8) yes
P2 O4 1.602(8) yes
P2 O5 1.452(8) yes
P2 O6 1.500(10) yes
P2 O7 1.580(10) yes
P3 O3 1.600(10) yes
P3 O7 1.600(10) yes
P3 O8 1.430(10) yes
P3 O9 1.441(8) yes
O10 H1O0 1.01(14) no
O10 H2O0 0.81(16) no
N1 C1 1.510(10) yes
N1 C4 1.500(10) yes
N1 H1N 0.885(9) no
N2 C2 1.500(10) yes
N2 C5 1.48(2) yes
N2 H2N 0.90(12) no
N3 C3 1.530(10) yes
N3 C6 1.490(10) yes
N3 H3N 0.86(16) no
N4 C7 1.500(10) yes
N4 C11 1.500(10) yes
N4 H4N 0.77(14) no
N5 C9 1.480(10) yes
N5 C12 1.53(2) yes
N5 H5N 0.77(13) no
N6 C8 1.500(10) yes
N6 C10 1.500(10) yes
N6 H6N 0.960(10) no
N7 C1 1.41(2) yes
N7 C2 1.420(10) yes
N7 C3 1.440(10) yes
N8 C10 1.400(10) yes
N8 C11 1.45(2) yes
N8 C12 1.42(2) yes
C1 H11 1.02(15) no
C1 H12 1.2(2) no
C2 H21 1.3(2) no
C2 H22 1.12(19) no
C3 H31 1.02(14) no
C3 H32 1.01(11) no
C4 C7 1.450(10) yes
C4 H41 0.75(15) no
C4 H42 1.07(15) no
C5 C9 1.49(2) yes
C5 H51 0.84(14) no
C5 H52 1.01(13) no
C6 C8 1.500(10) yes
C6 H61 1.00(16) no
C6 H62 1.12(14) no
C7 H71 0.98(13) no
C7 H72 1.13(15) no
C8 H81 0.98(15) no
C8 H82 0.84(14) no
C9 H91 1.05(15) no
C9 H92 0.90(12) no
C10 H101 0.87(14) no
C10 H102 0.99(16) no
C11 H111 1.07(12) no
C11 H112 0.88(14) no
C12 H121 1.12(15) no
C12 H122 0.94(12) no
O11 H1O1 0.74(14) no
O11 H2O1 0.670(10) no

loop_
_geom_contact_atom_site_label_1
_geom_contact_atom_site_label_2
_geom_contact_distance
Co N7 2.972(11)
Co N8 2.972(13)
Co C1 2.944(13)
Co C2 2.957(15)
Co C3 2.971(11)
Co C4 2.811(16)
Co C5 2.805(15)
Co C6 2.826(12)
Co C7 2.827(13)
Co C8 2.814(14)
Co C9 2.814(17)
Co C10 2.927(17)
Co C11 2.972(11)
Co C12 2.949(17)
P1 P2 2.881(5)
P1 P3 2.886(5)
P2 P3 2.900(5)
O1 O2 2.552(14)
O1 O3 2.528(12)
O1 O4 2.480(12)
O2 O3 2.425(15)
O2 O4 2.535(11)
O3 O4 2.484(10)
O3 O7 2.439(13)
O3 O8 2.462(18)
O3 O9 2.462(13)
O4 O5 2.492(11)
O4 O6 2.525(12)
O4 O7 2.474(12)
O5 O6 2.529(13)
O5 O7 2.497(11)
O6 O7 2.462(17)
O6 N2 2.865(11)
O6 N4 2.890(13)
O6 O12 2.936(16)
O7 O8 2.520(19)
O7 O9 2.442(11)
O8 O9 2.479(14)
O9 O10 2.699(14)
N1 N2 2.811(14)
N1 N3 2.812(15)
N1 N4 2.696(13)
N1 N6 2.833(17)
N1 N7 2.454(14)
N1 C2 2.960(17)
N1 C7 2.403(14)
N1 O11 2.960(13)
N2 N3 2.815(13)
N2 N4 2.870(12)
N2 N5 2.689(17)
N2 N7 2.441(14)
N2 C3 2.955(13)
N2 C9 2.39(2)
N3 N5 2.869(13)
N3 N6 2.698(13)
N3 N7 2.482(17)
N3 C1 2.963(18)
N3 C8 2.386(18)
N4 N5 2.811(16)
N4 N6 2.805(13)
N4 N8 2.448(19)
N4 C4 2.385(19)
N4 C10 2.92(2)
N5 N6 2.833(15)
N5 N8 2.484(16)
N5 C5 2.39(2)
N5 C11 2.982(17)
N6 N8 2.455(15)
N6 C6 2.413(14)
N6 C12 2.95(2)
N6 O11 2.834(16)
C1 C2 2.37(2)
C1 C3 2.39(2)
C1 C4 2.516(16)
C2 C3 2.397(18)
C2 C5 2.48(2)
C3 C6 2.51(2)
C7 C11 2.50(2)
C8 C10 2.510(17)
C9 C12 2.53(3)
C10 C11 2.40(2)
C10 C12 2.36(3)
C11 C12 2.39(2)
O12 O13 2.83(2)
